data_1503163
loop_
_publ_author_name
'Wiedner, Susan D.'
'Vedejs, Edwin'

_publ_section_title
;
 Aziridinomitosanes via lactam cyclization.
;
_journal_issue 18
_journal_name_full 'Organic letters'
_journal_page_first 4030
_journal_page_last 4033
_journal_paper_doi 10.1021/ol101595u
_journal_volume 12
_journal_year 2010
_chemical_absolute_configuration syn
_chemical_formula_moiety '2(C44 H40 N2 O7), C4 H10 O'
_chemical_formula_sum 'C46 H45 N2 O7.5'
_chemical_formula_weight 745.84
_chemical_name_systematic
;
 ?
;
_space_group_IT_number 19
_symmetry_cell_setting orthorhombic
_symmetry_space_group_name_Hall 'P 2ac 2ab'
_symmetry_space_group_name_H-M 'P 21 21 21'
_atom_sites_solution_hydrogens geom
_atom_sites_solution_primary direct
_atom_sites_solution_secondary difmap
_audit_creation_method SHELXL-97
_cell_angle_alpha 90.00
_cell_angle_beta 90.00
_cell_angle_gamma 90.00
_cell_formula_units_Z 8
_cell_length_a 12.8063(5)
_cell_length_b 13.3599(5)
_cell_length_c 48.7876(19)
_cell_measurement_reflns_used 9252
_cell_measurement_temperature 85(2)
_cell_measurement_theta_max 25.05
_cell_measurement_theta_min 2.20
_cell_volume 8347.1(6)
_computing_cell_refinement 'Bruker SMART'
_computing_data_collection 'Bruker SMART-APEX'
_computing_data_reduction 'Bruker SAINT'
_computing_molecular_graphics 'Bruker SHELXTL'
_computing_publication_material 'Bruker SHELXTL'
_computing_structure_refinement 'SHELXL-97 (Sheldrick, 2008)'
_computing_structure_solution 'SHELXM (Sheldrick, 2009)'
_diffrn_ambient_temperature 85(2)
_diffrn_measured_fraction_theta_full 0.999
_diffrn_measured_fraction_theta_max 0.999
_diffrn_measurement_device_type 'CCD area detector'
_diffrn_measurement_method 'phi and omega scans'
_diffrn_radiation_monochromator graphite
_diffrn_radiation_source 'fine-focus sealed tube'
_diffrn_radiation_type MoK\a
_diffrn_radiation_wavelength 0.71073
_diffrn_reflns_av_R_equivalents 0.0610
_diffrn_reflns_av_sigmaI/netI 0.0173
_diffrn_reflns_limit_h_max 16
_diffrn_reflns_limit_h_min -16
_diffrn_reflns_limit_k_max 16
_diffrn_reflns_limit_k_min -16
_diffrn_reflns_limit_l_max 61
_diffrn_reflns_limit_l_min -60
_diffrn_reflns_number 273236
_diffrn_reflns_theta_full 26.40
_diffrn_reflns_theta_max 26.40
_diffrn_reflns_theta_min 1.67
_exptl_absorpt_coefficient_mu 0.081
_exptl_absorpt_correction_T_max 0.9849
_exptl_absorpt_correction_T_min 0.9833
_exptl_absorpt_correction_type multi-scan
_exptl_absorpt_process_details
;
  Blessing, R. Acta Cryst. (1995) A51 33-38.
  Sheldrick, G.  SADABS (Version 2008/1) Bruker AXS area
  detector absorption and other corrections, University of
  Gottingen, Germany 2008.
;
_exptl_crystal_colour colorless
_exptl_crystal_density_diffrn 1.187
_exptl_crystal_density_method 'not measured'
_exptl_crystal_description plate
_exptl_crystal_F_000 3160
_exptl_crystal_size_max 0.21
_exptl_crystal_size_mid 0.20
_exptl_crystal_size_min 0.19
_refine_diff_density_max 0.867
_refine_diff_density_min -0.569
_refine_diff_density_rms 0.072
_refine_ls_abs_structure_details 'Flack H D (1983), Acta Cryst. A39, 876-881'
_refine_ls_extinction_method none
_refine_ls_goodness_of_fit_ref 1.146
_refine_ls_hydrogen_treatment constr
_refine_ls_matrix_type full
_refine_ls_number_parameters 1037
_refine_ls_number_reflns 9411
_refine_ls_number_restraints 75
_refine_ls_restrained_S_all 1.149
_refine_ls_R_factor_all 0.0667
_refine_ls_R_factor_gt 0.0620
_refine_ls_shift/su_max 0.001
_refine_ls_shift/su_mean 0.000
_refine_ls_structure_factor_coef Fsqd
_refine_ls_weighting_details 'calc w=1/[\s^2^(Fo^2^)+(0.0988P)^2^+6.0302P] where P=(Fo^2^+2Fc^2^)/3'
_refine_ls_weighting_scheme calc
_refine_ls_wR_factor_gt 0.1791
_refine_ls_wR_factor_ref 0.1833
_reflns_number_gt 8699
_reflns_number_total 9411
_reflns_threshold_expression >2sigma(I)
_cod_data_source_file ol101595u_si_004.cif
_cod_data_source_block 34
_cod_depositor_comments
;
The following automatic conversions were performed:

'_symmetry_cell_setting' value 'Orthorhombic' changed to
'orthorhombic' according to
/home/saulius/struct/CIF-dictionaries/cif_core.dic dictionary named
'cif_core.dic' version 2.4.2 from 2011-04-26.

Automatic conversion script
Id: cif_fix_values 1715 2011-07-08 13:25:40Z adriana 
;
_cod_original_sg_symbol_H-M P2(1)2(1)2(1)
_cod_original_formula_sum 'C46 H45 N2 O7.50'
_cod_database_code 1503163

loop_
_symmetry_equiv_pos_as_xyz
'x, y, z'
'-x+1/2, -y, z+1/2'
'-x, y+1/2, -z+1/2'
'x+1/2, -y+1/2, -z'

loop_
_atom_site_label
_atom_site_type_symbol
_atom_site_fract_x
_atom_site_fract_y
_atom_site_fract_z
_atom_site_U_iso_or_equiv
_atom_site_adp_type
_atom_site_occupancy
_atom_site_symmetry_multiplicity
_atom_site_calc_flag
_atom_site_refinement_flags
_atom_site_disorder_assembly
_atom_site_disorder_group
O1 O 1.0662(3) 0.2598(2) 0.80335(6) 0.0369(7) Uani 1 1 d . . .
H1A H 1.0963 0.3131 0.7988 0.055 Uiso 1 1 calc R . .
O2 O 0.9647(2) 0.4282(2) 0.79133(5) 0.0307(6) Uani 1 1 d . . .
O3 O 0.8427(3) 0.4415(2) 0.82324(6) 0.0402(8) Uani 1 1 d . . .
O4 O 0.9534(3) 0.5682(2) 0.81636(6) 0.0448(8) Uani 1 1 d . . .
O5 O 0.7267(2) 0.4552(2) 0.76600(6) 0.0337(7) Uani 1 1 d . . .
O6 O 0.6996(2) 0.3395(2) 0.66614(6) 0.0361(7) Uani 1 1 d . . .
O7 O 0.8258(2) 0.2199(2) 0.66429(6) 0.0360(7) Uani 1 1 d . . .
O8 O 0.1394(2) 0.6876(2) 0.95022(6) 0.0353(7) Uani 1 1 d . . .
H8A H 0.0850 0.6572 0.9551 0.053 Uiso 1 1 calc R . .
O9 O -0.0376(2) 0.7855(3) 0.95781(6) 0.0374(7) Uani 1 1 d . . .
O10 O -0.0313(2) 0.8854(3) 0.92153(6) 0.0371(7) Uani 1 1 d . . .
O11 O -0.1581(2) 0.7704(3) 0.92498(6) 0.0449(8) Uani 1 1 d . . .
O12 O -0.0763(2) 1.0173(3) 0.98107(6) 0.0434(8) Uani 1 1 d . . .
O13 O 0.0198(3) 1.0581(3) 1.08167(6) 0.0438(8) Uani 1 1 d . . .
O14 O 0.1409(2) 0.9374(2) 1.08795(5) 0.0351(7) Uani 1 1 d . . .
N1 N 0.8611(2) 0.1013(2) 0.77604(7) 0.0261(7) Uani 1 1 d . . .
N2 N 1.0021(3) 0.2327(2) 0.75773(6) 0.0268(7) Uani 1 1 d . . .
N3 N 0.2965(3) 0.8904(3) 0.97721(6) 0.0276(7) Uani 1 1 d . . .
N4 N 0.1576(3) 0.7565(3) 0.99552(6) 0.0285(7) Uani 1 1 d . . .
C1 C 0.7835(3) 0.0232(3) 0.78360(8) 0.0266(8) Uani 1 1 d . . .
C2 C 0.6781(3) 0.0729(3) 0.78988(9) 0.0323(9) Uani 1 1 d . . .
C3 C 0.6560(3) 0.1696(3) 0.78207(8) 0.0323(9) Uani 1 1 d . . .
H3A H 0.7074 0.2078 0.7727 0.039 Uiso 1 1 calc R . .
C4 C 0.5595(4) 0.2120(4) 0.78772(10) 0.0406(10) Uani 1 1 d . . .
H4A H 0.5460 0.2792 0.7824 0.049 Uiso 1 1 calc R . .
C5 C 0.4828(4) 0.1579(4) 0.80097(11) 0.0501(13) Uani 1 1 d . . .
H5A H 0.4178 0.1881 0.8054 0.060 Uiso 1 1 calc R . .
C6 C 0.5022(4) 0.0578(4) 0.80771(12) 0.0540(14) Uani 1 1 d . . .
H6A H 0.4490 0.0182 0.8159 0.065 Uiso 1 1 calc R . .
C7 C 0.5991(4) 0.0171(4) 0.80246(11) 0.0472(12) Uani 1 1 d . . .
H7A H 0.6124 -0.0504 0.8075 0.057 Uiso 1 1 calc R . .
C8 C 0.8183(3) -0.0417(3) 0.80834(8) 0.0255(8) Uani 1 1 d . . .
C9 C 0.8002(4) -0.0067(3) 0.83494(8) 0.0345(9) Uani 1 1 d . . .
H9A H 0.7668 0.0561 0.8374 0.041 Uiso 1 1 calc R . .
C10 C 0.8299(4) -0.0618(3) 0.85778(9) 0.0361(9) Uani 1 1 d . . .
H10A H 0.8167 -0.0366 0.8757 0.043 Uiso 1 1 calc R . .
C11 C 0.8789(3) -0.1535(3) 0.85445(8) 0.0301(8) Uani 1 1 d . . .
H11A H 0.8975 -0.1925 0.8700 0.036 Uiso 1 1 calc R . .
C12 C 0.9004(3) -0.1877(3) 0.82829(8) 0.0266(8) Uani 1 1 d . . .
H12A H 0.9359 -0.2495 0.8259 0.032 Uiso 1 1 calc R . .
C13 C 0.8705(3) -0.1319(3) 0.80525(8) 0.0248(7) Uani 1 1 d . . .
H13A H 0.8861 -0.1561 0.7874 0.030 Uiso 1 1 calc R . .
C14 C 0.7648(3) -0.0372(3) 0.75703(8) 0.0275(8) Uani 1 1 d . . .
C15 C 0.7143(3) -0.1294(3) 0.75757(9) 0.0359(9) Uani 1 1 d . . .
H15A H 0.6968 -0.1585 0.7747 0.043 Uiso 1 1 calc R . .
C16 C 0.6893(4) -0.1789(4) 0.73409(10) 0.0417(11) Uani 1 1 d . . .
H16A H 0.6551 -0.2420 0.7351 0.050 Uiso 1 1 calc R . .
C17 C 0.7131(4) -0.1385(4) 0.70872(10) 0.0401(10) Uani 1 1 d . . .
H17A H 0.6958 -0.1729 0.6923 0.048 Uiso 1 1 calc R . .
C18 C 0.7628(3) -0.0469(3) 0.70793(9) 0.0344(9) Uani 1 1 d . . .
H18A H 0.7795 -0.0178 0.6907 0.041 Uiso 1 1 calc R . .
C19 C 0.7886(3) 0.0031(3) 0.73174(8) 0.0301(8) Uani 1 1 d . . .
H19A H 0.8230 0.0660 0.7307 0.036 Uiso 1 1 calc R . .
C20 C 0.9718(3) 0.0711(3) 0.77526(8) 0.0274(8) Uani 1 1 d . . .
H20A H 0.9933 0.0019 0.7807 0.033 Uiso 1 1 calc R . .
C21 C 1.0314(3) 0.1273(3) 0.75363(8) 0.0264(8) Uani 1 1 d . . .
H21A H 1.1075 0.1180 0.7560 0.032 Uiso 1 1 calc R . .
H21B H 1.0113 0.1043 0.7351 0.032 Uiso 1 1 calc R . .
C22 C 0.9779(3) 0.2462(3) 0.78725(8) 0.0271(8) Uani 1 1 d . . .
C23 C 0.9337(3) 0.1439(3) 0.79615(8) 0.0284(8) Uani 1 1 d . . .
H23A H 0.9294 0.1252 0.8160 0.034 Uiso 1 1 calc R . .
C24 C 0.9020(3) 0.3374(3) 0.78770(8) 0.0276(8) Uani 1 1 d . . .
C25 C 0.8296(4) 0.3415(3) 0.81251(8) 0.0346(9) Uani 1 1 d . . .
H25A H 0.7562 0.3296 0.8070 0.042 Uiso 1 1 calc R . .
H25B H 0.8499 0.2908 0.8263 0.042 Uiso 1 1 calc R . .
C26 C 0.9226(4) 0.4867(3) 0.81085(8) 0.0352(9) Uani 1 1 d . . .
C27 C 0.8584(3) 0.3374(3) 0.75932(7) 0.0269(8) Uani 1 1 d . . .
C28 C 0.9173(3) 0.2721(3) 0.74325(7) 0.0244(7) Uani 1 1 d . . .
C29 C 0.8917(3) 0.2555(3) 0.71595(7) 0.0256(7) Uani 1 1 d . . .
H29A H 0.9306 0.2107 0.7048 0.031 Uiso 1 1 calc R . .
C30 C 0.8059(3) 0.3080(3) 0.70573(8) 0.0283(8) Uani 1 1 d . . .
C31 C 0.7487(3) 0.3765(3) 0.72119(8) 0.0299(8) Uani 1 1 d . . .
H31A H 0.6922 0.4122 0.7132 0.036 Uiso 1 1 calc R . .
C32 C 0.7761(3) 0.3915(3) 0.74856(8) 0.0287(8) Uani 1 1 d . . .
C33 C 0.6421(3) 0.5121(3) 0.75495(9) 0.0345(9) Uani 1 1 d . . .
H33A H 0.5859 0.4664 0.7488 0.041 Uiso 1 1 calc R . .
H33B H 0.6665 0.5507 0.7389 0.041 Uiso 1 1 calc R . .
C34 C 0.6006(3) 0.5820(3) 0.77621(9) 0.0329(9) Uani 1 1 d . . .
C35 C 0.4924(4) 0.5949(4) 0.77842(10) 0.0407(10) Uani 1 1 d . . .
H35A H 0.4465 0.5558 0.7675 0.049 Uiso 1 1 calc R . .
C36 C 0.4527(4) 0.6651(4) 0.79661(10) 0.0439(11) Uani 1 1 d . . .
H36A H 0.3792 0.6739 0.7980 0.053 Uiso 1 1 calc R . .
C37 C 0.5189(4) 0.7227(3) 0.81278(9) 0.0350(9) Uani 1 1 d . . .
H37A H 0.4911 0.7716 0.8249 0.042 Uiso 1 1 calc R . .
C38 C 0.6256(3) 0.7081(3) 0.81108(9) 0.0327(9) Uani 1 1 d . . .
H38A H 0.6713 0.7456 0.8225 0.039 Uiso 1 1 calc R . .
C39 C 0.6663(3) 0.6390(3) 0.79274(9) 0.0324(9) Uani 1 1 d . . .
H39A H 0.7398 0.6304 0.7915 0.039 Uiso 1 1 calc R . .
C40 C 0.7700(3) 0.2924(3) 0.67645(8) 0.0310(9) Uani 1 1 d . . .
C41 C 0.8083(4) 0.1948(4) 0.63504(9) 0.0421(11) Uani 1 1 d . . .
C42 C 0.8897(5) 0.1149(5) 0.63031(11) 0.0601(16) Uani 1 1 d . . .
H42A H 0.9594 0.1437 0.6326 0.090 Uiso 1 1 calc R . .
H42B H 0.8826 0.0885 0.6117 0.090 Uiso 1 1 calc R . .
H42C H 0.8797 0.0605 0.6435 0.090 Uiso 1 1 calc R . .
C43 C 0.6979(4) 0.1513(5) 0.63149(11) 0.0523(13) Uani 1 1 d . . .
H43A H 0.6461 0.2043 0.6343 0.079 Uiso 1 1 calc R . .
H43B H 0.6868 0.0979 0.6450 0.079 Uiso 1 1 calc R . .
H43C H 0.6906 0.1238 0.6130 0.079 Uiso 1 1 calc R . .
C44 C 0.8283(4) 0.2846(5) 0.61733(9) 0.0478(12) Uani 1 1 d . . .
H44A H 0.7744 0.3352 0.6207 0.072 Uiso 1 1 calc R . .
H44B H 0.8265 0.2647 0.5980 0.072 Uiso 1 1 calc R . .
H44C H 0.8971 0.3126 0.6217 0.072 Uiso 1 1 calc R . .
C45 C 0.3772(3) 0.9652(3) 0.96928(8) 0.0308(8) Uani 1 1 d . . .
C46 C 0.4431(3) 0.9309(3) 0.94466(8) 0.0289(8) Uani 1 1 d . . .
C47 C 0.4034(3) 0.9445(3) 0.91817(8) 0.0361(9) Uani 1 1 d . . .
H47A H 0.3384 0.9778 0.9159 0.043 Uiso 1 1 calc R . .
C48 C 0.4558(4) 0.9109(4) 0.89518(9) 0.0412(10) Uani 1 1 d . . .
H48A H 0.4266 0.9202 0.8775 0.049 Uiso 1 1 calc R . .
C49 C 0.5518(4) 0.8634(3) 0.89823(9) 0.0384(10) Uani 1 1 d . . .
H49A H 0.5895 0.8416 0.8826 0.046 Uiso 1 1 calc R . .
C50 C 0.5920(3) 0.8479(3) 0.92430(10) 0.0389(10) Uani 1 1 d . . .
H50A H 0.6571 0.8147 0.9265 0.047 Uiso 1 1 calc R . .
C51 C 0.5373(3) 0.8808(3) 0.94729(9) 0.0327(9) Uani 1 1 d . . .
H51A H 0.5650 0.8687 0.9650 0.039 Uiso 1 1 calc R . .
C52 C 0.4395(3) 0.9856(3) 0.99560(9) 0.0325(9) Uani 1 1 d . . .
C53 C 0.5341(4) 1.0359(4) 0.99477(11) 0.0534(14) Uani 1 1 d . . .
H53A H 0.5643 1.0526 0.9776 0.064 Uiso 1 1 calc R . .
C54 C 0.5850(5) 1.0620(5) 1.01872(11) 0.0690(19) Uani 1 1 d . . .
H54A H 0.6493 1.0972 1.0177 0.083 Uiso 1 1 calc R . .
C55 C 0.5437(5) 1.0377(4) 1.04424(11) 0.0538(14) Uani 1 1 d . . .
H55A H 0.5803 1.0538 1.0606 0.065 Uiso 1 1 calc R . .
C56 C 0.4485(4) 0.9898(3) 1.04527(9) 0.0386(10) Uani 1 1 d . . .
H56A H 0.4181 0.9742 1.0625 0.046 Uiso 1 1 calc R . .
C57 C 0.3972(3) 0.9644(3) 1.02142(8) 0.0323(9) Uani 1 1 d . . .
H57A H 0.3314 0.9317 1.0225 0.039 Uiso 1 1 calc R . .
C58 C 0.3227(4) 1.0646(3) 0.96260(9) 0.0404(11) Uani 1 1 d . . .
C59 C 0.3785(6) 1.1410(4) 0.94956(12) 0.0653(18) Uani 1 1 d . . .
H59A H 0.4495 1.1294 0.9449 0.078 Uiso 1 1 calc R . .
C60 C 0.3354(7) 1.2317(4) 0.94329(13) 0.081(2) Uani 1 1 d . . .
H60A H 0.3764 1.2827 0.9350 0.097 Uiso 1 1 calc R . .
C61 C 0.2319(7) 1.2482(5) 0.94907(12) 0.075(2) Uani 1 1 d . . .
H61A H 0.1994 1.3090 0.9436 0.090 Uiso 1 1 calc R . .
C62 C 0.1749(5) 1.1756(5) 0.96289(13) 0.0627(16) Uani 1 1 d . . .
H62A H 0.1042 1.1882 0.9677 0.075 Uiso 1 1 calc R . .
C63 C 0.2206(4) 1.0842(3) 0.96980(10) 0.0421(11) Uani 1 1 d . . .
H63A H 0.1812 1.0354 0.9795 0.051 Uiso 1 1 calc R . .
C64 C 0.2573(3) 0.8155(3) 0.95804(8) 0.0282(8) Uani 1 1 d . . .
H64A H 0.2810 0.8154 0.9385 0.034 Uiso 1 1 calc R . .
C65 C 0.1498(3) 0.7753(3) 0.96567(8) 0.0295(8) Uani 1 1 d . . .
C66 C 0.2672(3) 0.7315(3) 1.00208(8) 0.0295(8) Uani 1 1 d . . .
H66A H 0.2790 0.6584 1.0012 0.035 Uiso 1 1 calc R . .
H66B H 0.2863 0.7557 1.0206 0.035 Uiso 1 1 calc R . .
C67 C 0.3294(3) 0.7854(3) 0.98021(8) 0.0277(8) Uani 1 1 d . . .
H67A H 0.4028 0.7649 0.9760 0.033 Uiso 1 1 calc R . .
C68 C 0.0544(3) 0.8464(4) 0.96293(8) 0.0314(9) Uani 1 1 d . . .
C69 C 0.0556(3) 0.9176(4) 0.93798(8) 0.0332(9) Uani 1 1 d . . .
H69A H 0.0468 0.9881 0.9438 0.040 Uiso 1 1 calc R . .
H69B H 0.1220 0.9114 0.9277 0.040 Uiso 1 1 calc R . .
C70 C -0.0823(3) 0.8110(4) 0.93382(8) 0.0352(9) Uani 1 1 d . . .
C71 C 0.0463(3) 0.8915(4) 0.99090(8) 0.0333(9) Uani 1 1 d . . .
C72 C -0.0135(3) 0.9717(4) 1.00014(8) 0.0364(10) Uani 1 1 d . . .
C73 C -0.0053(3) 1.0008(4) 1.02742(8) 0.0368(10) Uani 1 1 d . . .
H73A H -0.0454 1.0552 1.0342 0.044 Uiso 1 1 calc R . .
C74 C 0.0629(3) 0.9490(3) 1.04472(8) 0.0317(9) Uani 1 1 d . . .
C75 C 0.1208(3) 0.8667(3) 1.03592(8) 0.0301(8) Uani 1 1 d . . .
H75A H 0.1657 0.8316 1.0481 0.036 Uiso 1 1 calc R . .
C76 C 0.1106(3) 0.8380(3) 1.00874(8) 0.0289(8) Uani 1 1 d . . .
C77 C -0.1311(4) 1.1045(5) 0.99039(10) 0.0596(16) Uani 1 1 d . . .
H77A H -0.0807 1.1580 0.9950 0.072 Uiso 1 1 calc R . .
H77B H -0.1716 1.0882 1.0071 0.072 Uiso 1 1 calc R . .
C78 C -0.2032(4) 1.1396(5) 0.96829(10) 0.0506(13) Uani 1 1 d . . .
C79 C -0.2335(5) 1.2394(5) 0.96925(12) 0.0613(16) Uani 1 1 d . . .
H79A H -0.2039 1.2829 0.9826 0.074 Uiso 1 1 calc R . .
C80 C -0.3070(5) 1.2758(6) 0.95086(13) 0.0656(17) Uani 1 1 d . . .
H80A H -0.3288 1.3436 0.9519 0.079 Uiso 1 1 calc R . .
C81 C -0.3481(4) 1.2136(5) 0.93123(12) 0.0607(17) Uani 1 1 d . . .
H81A H -0.3988 1.2388 0.9188 0.073 Uiso 1 1 calc R . .
C82 C -0.3165(4) 1.1144(5) 0.92933(12) 0.0559(15) Uani 1 1 d . . .
H82A H -0.3442 1.0720 0.9155 0.067 Uiso 1 1 calc R . .
C83 C -0.2432(4) 1.0778(5) 0.94807(11) 0.0535(14) Uani 1 1 d . . .
H83A H -0.2208 1.0102 0.9469 0.064 Uiso 1 1 calc R . .
C84 C 0.0706(3) 0.9886(3) 1.07357(8) 0.0332(9) Uani 1 1 d . . .
C85 C 0.1685(4) 0.9674(3) 1.11632(8) 0.0365(10) Uani 1 1 d . . .
C86 C 0.2511(4) 0.8905(4) 1.12387(9) 0.0408(11) Uani 1 1 d . . .
H86A H 0.2196 0.8237 1.1242 0.061 Uiso 1 1 calc R . .
H86B H 0.2796 0.9063 1.1420 0.061 Uiso 1 1 calc R . .
H86C H 0.3073 0.8921 1.1103 0.061 Uiso 1 1 calc R . .
C87 C 0.2158(5) 1.0702(4) 1.11519(11) 0.0604(16) Uani 1 1 d . . .
H87A H 0.1620 1.1189 1.1100 0.091 Uiso 1 1 calc R . .
H87B H 0.2720 1.0712 1.1016 0.091 Uiso 1 1 calc R . .
H87C H 0.2442 1.0876 1.1332 0.091 Uiso 1 1 calc R . .
C88 C 0.0735(5) 0.9589(5) 1.13466(10) 0.0563(15) Uani 1 1 d . . .
H88A H 0.0472 0.8900 1.1342 0.084 Uiso 1 1 calc R . .
H88B H 0.0191 1.0046 1.1282 0.084 Uiso 1 1 calc R . .
H88C H 0.0928 0.9764 1.1535 0.084 Uiso 1 1 calc R . .
O16 O 0.9794(5) 0.6314(5) 0.63120(12) 0.0515(16) Uani 0.572(5) 1 d PDU A 1
C93 C 1.0252(8) 0.6458(8) 0.60470(16) 0.051(2) Uani 0.572(5) 1 d PDU A 1
H93A H 0.9731 0.6695 0.5912 0.061 Uiso 0.572(5) 1 calc PR A 1
H93B H 1.0582 0.5836 0.5978 0.061 Uiso 0.572(5) 1 calc PR A 1
C94 C 1.1026(8) 0.7222(9) 0.6107(2) 0.064(3) Uani 0.572(5) 1 d PDU A 1
H94A H 1.0734 0.7706 0.6237 0.096 Uiso 0.572(5) 1 calc PR A 1
H94B H 1.1218 0.7568 0.5937 0.096 Uiso 0.572(5) 1 calc PR A 1
H94C H 1.1647 0.6909 0.6187 0.096 Uiso 0.572(5) 1 calc PR A 1
C95 C 0.8956(9) 0.5670(7) 0.62996(19) 0.057(2) Uani 0.572(5) 1 d PDU A 1
H95A H 0.9171 0.5031 0.6214 0.068 Uiso 0.572(5) 1 calc PR A 1
H95B H 0.8394 0.5968 0.6187 0.068 Uiso 0.572(5) 1 calc PR A 1
C96 C 0.8540(7) 0.5469(6) 0.66024(17) 0.050(2) Uani 0.572(5) 1 d PDU A 1
H96A H 0.8963 0.4946 0.6689 0.075 Uiso 0.572(5) 1 calc PR A 1
H96B H 0.7809 0.5252 0.6595 0.075 Uiso 0.572(5) 1 calc PR A 1
H96C H 0.8591 0.6086 0.6710 0.075 Uiso 0.572(5) 1 calc PR A 1
O15 O 0.6673(10) 0.7572(9) 0.63075(18) 0.083(3) Uani 0.428(5) 1 d PDU A 2
C89 C 0.7132(13) 0.8528(10) 0.6289(2) 0.075(4) Uani 0.428(5) 1 d PDU A 2
H89A H 0.6910 0.8948 0.6446 0.090 Uiso 0.428(5) 1 calc PR A 2
H89B H 0.6911 0.8863 0.6118 0.090 Uiso 0.428(5) 1 calc PR A 2
C90 C 0.8297(14) 0.8397(12) 0.6292(3) 0.086(4) Uani 0.428(5) 1 d PDU A 2
H90A H 0.8506 0.8060 0.6462 0.129 Uiso 0.428(5) 1 calc PR A 2
H90B H 0.8635 0.9054 0.6282 0.129 Uiso 0.428(5) 1 calc PR A 2
H90C H 0.8509 0.7990 0.6134 0.129 Uiso 0.428(5) 1 calc PR A 2
C91 C 0.5660(11) 0.7702(7) 0.63266(18) 0.057(3) Uani 0.428(5) 1 d PDU A 2
H91A H 0.5418 0.8181 0.6185 0.068 Uiso 0.428(5) 1 calc PR A 2
H91B H 0.5478 0.7972 0.6509 0.068 Uiso 0.428(5) 1 calc PR A 2
C92 C 0.5137(4) 0.6668(4) 0.62834(18) 0.080(5) Uani 0.428(5) 1 d PDU A 2
H92A H 0.5112 0.6515 0.6087 0.120 Uiso 0.428(5) 1 calc PR A 2
H92B H 0.4426 0.6682 0.6357 0.120 Uiso 0.428(5) 1 calc PR A 2
H92C H 0.5544 0.6152 0.6378 0.120 Uiso 0.428(5) 1 calc PR A 2

loop_
_atom_site_aniso_label
_atom_site_aniso_U_11
_atom_site_aniso_U_22
_atom_site_aniso_U_33
_atom_site_aniso_U_23
_atom_site_aniso_U_13
_atom_site_aniso_U_12
O1 0.0450(17) 0.0294(14) 0.0362(15) 0.0016(12) -0.0099(14) -0.0040(14)
O2 0.0422(16) 0.0232(13) 0.0265(13) -0.0011(11) 0.0058(12) -0.0038(12)
O3 0.063(2) 0.0263(14) 0.0314(14) -0.0045(12) 0.0163(15) -0.0058(15)
O4 0.070(2) 0.0295(15) 0.0345(15) -0.0060(13) 0.0069(16) -0.0105(16)
O5 0.0424(17) 0.0269(13) 0.0319(14) -0.0008(11) 0.0087(13) 0.0083(13)
O6 0.0309(15) 0.0421(17) 0.0354(15) 0.0053(13) -0.0015(12) -0.0052(14)
O7 0.0362(16) 0.0477(17) 0.0242(13) -0.0038(12) 0.0010(12) -0.0001(14)
O8 0.0272(14) 0.0476(17) 0.0310(14) -0.0045(13) 0.0004(12) -0.0050(13)
O9 0.0220(13) 0.063(2) 0.0276(14) 0.0037(14) -0.0014(11) -0.0042(14)
O10 0.0303(14) 0.0518(18) 0.0292(14) 0.0009(13) -0.0070(12) 0.0059(14)
O11 0.0298(16) 0.067(2) 0.0382(16) -0.0087(16) -0.0100(13) -0.0002(16)
O12 0.0344(16) 0.069(2) 0.0270(14) 0.0070(14) -0.0010(12) 0.0239(16)
O13 0.0536(19) 0.0509(19) 0.0268(14) -0.0002(14) 0.0017(14) 0.0113(17)
O14 0.0386(16) 0.0429(16) 0.0237(13) -0.0027(12) -0.0044(12) 0.0046(14)
N1 0.0245(16) 0.0251(15) 0.0288(16) 0.0024(13) 0.0019(13) 0.0017(13)
N2 0.0332(17) 0.0222(15) 0.0249(15) 0.0003(12) 0.0019(14) -0.0032(14)
N3 0.0272(16) 0.0303(16) 0.0255(15) 0.0036(13) 0.0008(13) 0.0020(14)
N4 0.0217(16) 0.0378(17) 0.0259(16) -0.0006(14) -0.0025(13) 0.0002(14)
C1 0.0226(17) 0.0246(17) 0.0327(19) 0.0046(15) 0.0045(15) 0.0016(15)
C2 0.028(2) 0.032(2) 0.037(2) 0.0069(17) 0.0052(17) 0.0059(17)
C3 0.029(2) 0.033(2) 0.035(2) 0.0046(17) 0.0008(16) 0.0052(17)
C4 0.040(2) 0.038(2) 0.044(2) 0.007(2) -0.001(2) 0.013(2)
C5 0.035(2) 0.062(3) 0.054(3) 0.018(3) 0.013(2) 0.024(2)
C6 0.034(2) 0.059(3) 0.069(3) 0.032(3) 0.019(2) 0.014(2)
C7 0.035(2) 0.041(2) 0.065(3) 0.024(2) 0.016(2) 0.012(2)
C8 0.0205(17) 0.0264(18) 0.0296(18) 0.0020(15) 0.0036(15) 0.0001(15)
C9 0.044(2) 0.0258(19) 0.034(2) 0.0005(16) 0.0100(18) 0.0069(18)
C10 0.045(2) 0.032(2) 0.031(2) -0.0016(17) 0.0077(18) 0.0020(19)
C11 0.0266(19) 0.034(2) 0.0299(19) 0.0057(16) -0.0017(15) -0.0011(17)
C12 0.0190(17) 0.0249(18) 0.036(2) 0.0027(15) -0.0002(15) 0.0016(15)
C13 0.0205(17) 0.0263(18) 0.0276(18) 0.0039(15) 0.0007(14) -0.0013(15)
C14 0.0184(17) 0.0315(19) 0.0327(19) 0.0065(16) -0.0015(15) 0.0014(15)
C15 0.033(2) 0.038(2) 0.037(2) 0.0112(19) -0.0085(18) -0.0069(18)
C16 0.040(2) 0.036(2) 0.048(2) 0.010(2) -0.014(2) -0.020(2)
C17 0.042(2) 0.039(2) 0.039(2) 0.0024(19) -0.0139(19) -0.011(2)
C18 0.033(2) 0.037(2) 0.033(2) 0.0074(18) -0.0060(17) -0.0065(18)
C19 0.0265(19) 0.0260(19) 0.038(2) 0.0044(16) 0.0006(16) -0.0051(16)
C20 0.0249(18) 0.0264(18) 0.0310(19) 0.0022(16) -0.0016(15) 0.0004(15)
C21 0.0257(18) 0.0227(17) 0.0309(18) -0.0035(15) 0.0027(15) -0.0010(15)
C22 0.035(2) 0.0221(17) 0.0238(17) -0.0015(15) 0.0007(16) -0.0012(16)
C23 0.035(2) 0.0227(17) 0.0270(18) 0.0008(15) 0.0012(16) 0.0007(16)
C24 0.036(2) 0.0234(17) 0.0233(17) 0.0026(14) 0.0050(16) -0.0014(16)
C25 0.052(3) 0.0242(19) 0.0279(19) -0.0033(15) 0.0107(18) -0.0071(19)
C26 0.051(3) 0.028(2) 0.0259(18) -0.0012(16) 0.0035(18) -0.001(2)
C27 0.036(2) 0.0241(17) 0.0205(17) 0.0017(14) 0.0061(15) -0.0039(16)
C28 0.0272(19) 0.0202(16) 0.0257(17) 0.0002(14) 0.0049(15) -0.0046(15)
C29 0.0294(19) 0.0250(17) 0.0225(16) -0.0011(14) 0.0058(15) -0.0051(16)
C30 0.033(2) 0.0272(18) 0.0244(17) 0.0031(15) 0.0057(16) -0.0059(16)
C31 0.032(2) 0.0260(18) 0.032(2) 0.0081(16) 0.0030(16) 0.0013(16)
C32 0.033(2) 0.0235(17) 0.0295(19) 0.0016(15) 0.0078(16) -0.0015(16)
C33 0.037(2) 0.0303(19) 0.036(2) 0.0025(17) 0.0033(18) 0.0090(18)
C34 0.032(2) 0.0299(19) 0.037(2) 0.0074(17) 0.0098(18) 0.0070(17)
C35 0.032(2) 0.044(2) 0.047(2) -0.006(2) 0.0009(19) 0.004(2)
C36 0.030(2) 0.045(3) 0.057(3) -0.008(2) 0.004(2) 0.009(2)
C37 0.040(2) 0.0269(19) 0.038(2) 0.0036(17) 0.0094(19) 0.0087(18)
C38 0.035(2) 0.0285(19) 0.035(2) 0.0059(17) 0.0032(17) -0.0013(17)
C39 0.029(2) 0.031(2) 0.037(2) 0.0080(17) 0.0083(17) 0.0018(17)
C40 0.030(2) 0.033(2) 0.0302(19) 0.0043(17) 0.0028(16) -0.0078(18)
C41 0.039(2) 0.060(3) 0.027(2) -0.009(2) -0.0019(18) -0.003(2)
C42 0.059(3) 0.084(4) 0.037(3) -0.021(3) 0.000(2) 0.013(3)
C43 0.048(3) 0.061(3) 0.048(3) -0.010(3) -0.001(2) -0.014(3)
C44 0.039(2) 0.079(4) 0.026(2) 0.003(2) -0.0021(18) -0.011(3)
C45 0.032(2) 0.0283(19) 0.0316(19) 0.0049(16) 0.0047(16) 0.0028(17)
C46 0.0289(19) 0.0240(18) 0.034(2) 0.0024(15) 0.0031(16) -0.0014(16)
C47 0.036(2) 0.039(2) 0.033(2) 0.0069(18) 0.0073(18) 0.0092(19)
C48 0.041(2) 0.047(3) 0.035(2) 0.003(2) 0.0055(19) 0.007(2)
C49 0.042(2) 0.035(2) 0.038(2) -0.0002(18) 0.0138(19) 0.004(2)
C50 0.029(2) 0.037(2) 0.051(3) 0.008(2) 0.0101(19) 0.0044(19)
C51 0.028(2) 0.034(2) 0.036(2) 0.0035(17) 0.0014(17) -0.0023(17)
C52 0.036(2) 0.0255(19) 0.036(2) -0.0020(16) 0.0051(18) -0.0035(17)
C53 0.058(3) 0.056(3) 0.045(3) -0.008(2) 0.015(2) -0.033(3)
C54 0.067(4) 0.089(4) 0.051(3) -0.021(3) 0.013(3) -0.052(4)
C55 0.057(3) 0.061(3) 0.044(3) -0.020(2) 0.003(2) -0.029(3)
C56 0.042(2) 0.039(2) 0.035(2) -0.0042(19) 0.0031(19) -0.008(2)
C57 0.029(2) 0.034(2) 0.034(2) -0.0008(17) 0.0044(17) -0.0031(17)
C58 0.056(3) 0.031(2) 0.034(2) 0.0007(18) 0.007(2) 0.016(2)
C59 0.095(5) 0.040(3) 0.060(3) 0.017(3) 0.039(3) 0.022(3)
C60 0.140(7) 0.039(3) 0.064(4) 0.014(3) 0.051(4) 0.033(4)
C61 0.131(7) 0.044(3) 0.051(3) 0.006(3) 0.009(4) 0.042(4)
C62 0.063(4) 0.058(3) 0.067(4) -0.011(3) -0.005(3) 0.030(3)
C63 0.046(3) 0.034(2) 0.047(3) -0.010(2) -0.001(2) 0.012(2)
C64 0.0249(18) 0.035(2) 0.0244(18) 0.0007(16) 0.0004(15) 0.0037(16)
C65 0.0238(19) 0.039(2) 0.0256(18) -0.0002(16) -0.0007(15) 0.0011(17)
C66 0.0234(19) 0.033(2) 0.0322(19) 0.0033(17) -0.0028(15) 0.0008(16)
C67 0.0225(18) 0.0310(19) 0.0296(18) 0.0015(16) -0.0022(15) 0.0021(16)
C68 0.0203(18) 0.052(2) 0.0225(17) 0.0029(17) -0.0013(14) 0.0025(18)
C69 0.0241(19) 0.055(3) 0.0204(17) 0.0034(17) -0.0025(15) 0.0043(19)
C70 0.025(2) 0.053(3) 0.0270(19) -0.0035(18) -0.0002(16) 0.0083(19)
C71 0.027(2) 0.051(2) 0.0220(18) 0.0013(17) -0.0008(15) 0.0068(19)
C72 0.0246(19) 0.058(3) 0.0265(19) 0.0093(19) 0.0019(16) 0.013(2)
C73 0.030(2) 0.051(3) 0.0299(19) 0.0054(19) 0.0061(16) 0.012(2)
C74 0.0284(19) 0.042(2) 0.0251(18) 0.0059(17) 0.0001(16) 0.0009(18)
C75 0.0246(18) 0.040(2) 0.0259(18) 0.0054(16) -0.0014(15) -0.0016(17)
C76 0.0194(17) 0.038(2) 0.0292(18) 0.0036(17) 0.0012(15) 0.0015(16)
C77 0.049(3) 0.092(4) 0.038(2) 0.000(3) 0.001(2) 0.043(3)
C78 0.034(2) 0.078(4) 0.040(2) 0.011(3) 0.008(2) 0.023(3)
C79 0.057(3) 0.076(4) 0.051(3) 0.014(3) 0.009(3) 0.032(3)
C80 0.052(3) 0.082(4) 0.063(3) 0.024(3) 0.009(3) 0.029(3)
C81 0.028(2) 0.091(4) 0.062(3) 0.043(3) 0.005(2) 0.015(3)
C82 0.029(2) 0.075(4) 0.064(3) 0.033(3) -0.007(2) -0.002(2)
C83 0.038(3) 0.070(4) 0.052(3) 0.024(3) -0.001(2) 0.017(3)
C84 0.034(2) 0.038(2) 0.0282(19) 0.0032(17) 0.0035(17) -0.0016(19)
C85 0.051(3) 0.035(2) 0.0232(18) 0.0030(16) -0.0053(18) -0.002(2)
C86 0.049(3) 0.044(2) 0.030(2) -0.0026(18) -0.0106(19) 0.004(2)
C87 0.090(4) 0.044(3) 0.047(3) 0.008(2) -0.034(3) -0.012(3)
C88 0.068(4) 0.070(3) 0.031(2) 0.014(2) 0.008(2) 0.025(3)
O16 0.063(4) 0.053(4) 0.038(3) 0.002(3) 0.001(3) -0.008(3)
C93 0.056(5) 0.060(5) 0.036(4) 0.004(4) -0.007(3) -0.011(4)
C94 0.045(4) 0.077(5) 0.071(5) -0.037(4) 0.029(4) -0.013(4)
C95 0.066(6) 0.044(5) 0.060(5) -0.009(4) 0.000(4) -0.011(4)
C96 0.060(5) 0.033(4) 0.058(4) 0.011(4) -0.024(4) -0.036(4)
O15 0.116(7) 0.104(7) 0.029(4) 0.011(5) -0.021(5) 0.014(7)
C89 0.146(10) 0.060(7) 0.019(5) 0.005(5) -0.010(7) 0.038(7)
C90 0.143(10) 0.056(8) 0.058(9) -0.004(7) -0.042(10) 0.006(9)
C91 0.134(9) 0.027(5) 0.009(4) -0.001(3) -0.005(6) 0.036(6)
C92 0.171(14) 0.055(7) 0.014(4) -0.004(5) -0.010(7) -0.003(9)

loop_
_atom_type_symbol
_atom_type_description
_atom_type_scat_dispersion_real
_atom_type_scat_dispersion_imag
_atom_type_scat_source
C C 0.0033 0.0000 'International Tables Vol C Tables 4.2.6.8 and 6.1.1.4'
H H 0.0000 0.0000 'International Tables Vol C Tables 4.2.6.8 and 6.1.1.4'
N N 0.0061 0.0000 'International Tables Vol C Tables 4.2.6.8 and 6.1.1.4'
O O 0.0106 0.0000 'International Tables Vol C Tables 4.2.6.8 and 6.1.1.4'

loop_
_geom_angle_atom_site_label_1
_geom_angle_atom_site_label_2
_geom_angle_atom_site_label_3
_geom_angle
C26 O2 C24 110.3(3)
C26 O3 C25 110.0(3)
C32 O5 C33 116.7(3)
C40 O7 C41 120.5(3)
C70 O9 C68 110.7(3)
C70 O10 C69 110.6(3)
C72 O12 C77 115.6(4)
C84 O14 C85 121.0(3)
C23 N1 C20 60.9(2)
C23 N1 C1 122.0(3)
C20 N1 C1 117.2(3)
C28 N2 C21 119.3(3)
C28 N2 C22 106.4(3)
C21 N2 C22 107.5(3)
C64 N3 C67 60.6(2)
C64 N3 C45 122.2(3)
C67 N3 C45 117.8(3)
C76 N4 C66 118.9(3)
C76 N4 C65 107.0(3)
C66 N4 C65 108.4(3)
N1 C1 C2 109.4(3)
N1 C1 C14 105.2(3)
C2 C1 C14 104.9(3)
N1 C1 C8 113.1(3)
C2 C1 C8 109.8(3)
C14 C1 C8 113.9(3)
C3 C2 C7 118.2(4)
C3 C2 C1 122.1(4)
C7 C2 C1 119.6(4)
C2 C3 C4 120.8(4)
C5 C4 C3 120.9(4)
C4 C5 C6 119.0(4)
C7 C6 C5 119.6(5)
C6 C7 C2 121.5(4)
C13 C8 C9 118.1(4)
C13 C8 C1 122.7(3)
C9 C8 C1 119.2(3)
C10 C9 C8 121.4(4)
C11 C10 C9 119.9(4)
C12 C11 C10 119.3(4)
C11 C12 C13 120.7(4)
C8 C13 C12 120.4(4)
C19 C14 C15 117.7(4)
C19 C14 C1 120.8(3)
C15 C14 C1 121.2(4)
C16 C15 C14 121.6(4)
C15 C16 C17 120.7(4)
C18 C17 C16 118.2(4)
C19 C18 C17 121.1(4)
C18 C19 C14 120.7(4)
N1 C20 C23 59.3(3)
N1 C20 C21 111.7(3)
C23 C20 C21 108.6(3)
N2 C21 C20 104.7(3)
O1 C22 N2 113.2(3)
O1 C22 C23 104.8(3)
N2 C22 C23 104.0(3)
O1 C22 C24 113.4(3)
N2 C22 C24 103.8(3)
C23 C22 C24 117.4(3)
N1 C23 C20 59.8(2)
N1 C23 C22 112.9(3)
C20 C23 C22 105.4(3)
O2 C24 C27 108.5(3)
O2 C24 C25 102.0(3)
C27 C24 C25 120.6(4)
O2 C24 C22 107.8(3)
C27 C24 C22 102.7(3)
C25 C24 C22 114.7(3)
O3 C25 C24 104.5(3)
O4 C26 O3 124.5(4)
O4 C26 O2 124.1(4)
O3 C26 O2 111.5(3)
C32 C27 C28 121.8(3)
C32 C27 C24 129.6(4)
C28 C27 C24 108.6(3)
C29 C28 C27 120.7(4)
C29 C28 N2 127.4(3)
C27 C28 N2 111.8(3)
C28 C29 C30 116.6(3)
C31 C30 C29 123.4(4)
C31 C30 C40 116.2(4)
C29 C30 C40 120.4(3)
C30 C31 C32 118.8(4)
O5 C32 C27 116.4(3)
O5 C32 C31 125.0(4)
C27 C32 C31 118.7(4)
O5 C33 C34 109.9(3)
C39 C34 C35 119.1(4)
C39 C34 C33 122.0(4)
C35 C34 C33 118.8(4)
C36 C35 C34 119.7(5)
C35 C36 C37 120.8(4)
C38 C37 C36 119.4(4)
C37 C38 C39 120.2(4)
C38 C39 C34 120.7(4)
O6 C40 O7 126.1(4)
O6 C40 C30 123.2(4)
O7 C40 C30 110.8(3)
O7 C41 C44 110.3(4)
O7 C41 C42 101.7(4)
C44 C41 C42 111.1(4)
O7 C41 C43 109.4(4)
C44 C41 C43 113.2(4)
C42 C41 C43 110.4(5)
N3 C45 C58 108.7(3)
N3 C45 C52 105.2(3)
C58 C45 C52 105.1(3)
N3 C45 C46 112.6(3)
C58 C45 C46 110.0(3)
C52 C45 C46 114.9(3)
C51 C46 C47 117.7(4)
C51 C46 C45 123.3(4)
C47 C46 C45 118.9(4)
C48 C47 C46 122.0(4)
C47 C48 C49 119.4(4)
C50 C49 C48 119.6(4)
C49 C50 C51 120.2(4)
C46 C51 C50 121.1(4)
C53 C52 C57 117.5(4)
C53 C52 C45 121.0(4)
C57 C52 C45 121.0(4)
C54 C53 C52 120.6(5)
C53 C54 C55 121.2(5)
C56 C55 C54 118.5(5)
C55 C56 C57 120.4(4)
C56 C57 C52 121.7(4)
C63 C58 C59 117.5(5)
C63 C58 C45 122.7(4)
C59 C58 C45 119.7(5)
C60 C59 C58 122.8(6)
C59 C60 C61 119.1(7)
C60 C61 C62 119.6(5)
C61 C62 C63 120.6(6)
C58 C63 C62 120.1(5)
N3 C64 C67 60.1(3)
N3 C64 C65 113.4(3)
C67 C64 C65 106.9(3)
O8 C65 N4 113.2(3)
O8 C65 C64 104.5(3)
N4 C65 C64 103.8(3)
O8 C65 C68 113.0(3)
N4 C65 C68 103.9(3)
C64 C65 C68 118.3(3)
N4 C66 C67 103.9(3)
N3 C67 C64 59.3(2)
N3 C67 C66 111.9(3)
C64 C67 C66 108.4(3)
O9 C68 C71 109.0(3)
O9 C68 C69 102.6(3)
C71 C68 C69 118.1(4)
O9 C68 C65 108.1(3)
C71 C68 C65 102.9(3)
C69 C68 C65 115.9(3)
O10 C69 C68 104.3(3)
O11 C70 O10 125.2(4)
O11 C70 O9 123.1(4)
O10 C70 O9 111.8(4)
C72 C71 C76 121.1(4)
C72 C71 C68 130.1(4)
C76 C71 C68 108.8(4)
O12 C72 C73 124.7(4)
O12 C72 C71 116.4(4)
C73 C72 C71 118.9(4)
C72 C73 C74 119.1(4)
C75 C74 C73 122.5(4)
C75 C74 C84 122.0(4)
C73 C74 C84 115.5(4)
C76 C75 C74 117.5(4)
C75 C76 C71 120.7(4)
C75 C76 N4 127.9(4)
C71 C76 N4 111.4(3)
O12 C77 C78 109.2(4)
C83 C78 C79 119.5(5)
C83 C78 C77 123.8(5)
C79 C78 C77 116.7(6)
C80 C79 C78 120.2(7)
C81 C80 C79 120.0(6)
C80 C81 C82 120.8(5)
C81 C82 C83 119.0(6)
C78 C83 C82 120.4(6)
O13 C84 O14 126.2(4)
O13 C84 C74 122.9(4)
O14 C84 C74 110.9(4)
O14 C85 C87 108.0(4)
O14 C85 C88 109.8(4)
C87 C85 C88 114.5(5)
O14 C85 C86 102.1(3)
C87 C85 C86 110.3(4)
C88 C85 C86 111.4(4)
C95 O16 C93 111.3(7)
O16 C93 C94 101.2(7)
O16 C95 C96 109.0(7)
C91 O15 C89 107.3(12)
O15 C89 C90 107.9(12)
O15 C91 C92 107.4(9)

loop_
_geom_bond_atom_site_label_1
_geom_bond_atom_site_label_2
_geom_bond_distance
O1 C22 1.389(5)
O2 C26 1.345(5)
O2 C24 1.465(5)
O3 C26 1.333(5)
O3 C25 1.445(5)
O4 C26 1.189(5)
O5 C32 1.359(5)
O5 C33 1.430(5)
O6 C40 1.209(5)
O7 C40 1.342(5)
O7 C41 1.483(5)
O8 C65 1.399(5)
O9 C70 1.347(5)
O9 C68 1.453(5)
O10 C70 1.332(6)
O10 C69 1.438(5)
O11 C70 1.192(5)
O12 C72 1.372(5)
O12 C77 1.434(6)
O13 C84 1.200(5)
O14 C84 1.330(5)
O14 C85 1.484(5)
N1 C23 1.467(5)
N1 C20 1.476(5)
N1 C1 1.487(5)
N2 C28 1.399(5)
N2 C21 1.471(5)
N2 C22 1.484(5)
N3 C64 1.459(5)
N3 C67 1.472(5)
N3 C45 1.488(5)
N4 C76 1.401(5)
N4 C66 1.478(5)
N4 C65 1.481(5)
C1 C2 1.535(5)
C1 C14 1.545(6)
C1 C8 1.551(5)
C2 C3 1.377(6)
C2 C7 1.399(6)
C3 C4 1.387(6)
C4 C5 1.381(7)
C5 C6 1.398(7)
C6 C7 1.379(7)
C8 C13 1.386(5)
C8 C9 1.399(5)
C9 C10 1.388(6)
C10 C11 1.387(6)
C11 C12 1.383(6)
C12 C13 1.402(5)
C14 C19 1.381(6)
C14 C15 1.392(6)
C15 C16 1.361(6)
C16 C17 1.385(6)
C17 C18 1.381(6)
C18 C19 1.380(6)
C20 C23 1.492(5)
C20 C21 1.503(5)
C22 C23 1.542(5)
C22 C24 1.558(5)
C24 C27 1.493(5)
C24 C25 1.525(5)
C27 C32 1.383(6)
C27 C28 1.394(5)
C28 C29 1.390(5)
C29 C30 1.396(6)
C30 C31 1.393(6)
C30 C40 1.515(5)
C31 C32 1.395(6)
C33 C34 1.494(6)
C34 C39 1.391(6)
C34 C35 1.401(6)
C35 C36 1.388(6)
C36 C37 1.391(7)
C37 C38 1.383(6)
C38 C39 1.387(6)
C41 C44 1.501(7)
C41 C42 1.510(8)
C41 C43 1.538(7)
C45 C58 1.535(6)
C45 C52 1.536(6)
C45 C46 1.538(6)
C46 C51 1.385(6)
C46 C47 1.401(6)
C47 C48 1.382(6)
C48 C49 1.391(7)
C49 C50 1.388(7)
C50 C51 1.394(6)
C52 C53 1.387(7)
C52 C57 1.400(6)
C53 C54 1.382(8)
C54 C55 1.391(8)
C55 C56 1.377(7)
C56 C57 1.379(6)
C58 C63 1.380(7)
C58 C59 1.399(8)
C59 C60 1.366(8)
C60 C61 1.373(11)
C61 C62 1.388(10)
C62 C63 1.395(7)
C64 C67 1.478(5)
C64 C65 1.524(6)
C65 C68 1.553(6)
C66 C67 1.514(6)
C68 C71 1.495(5)
C68 C69 1.545(6)
C71 C72 1.392(6)
C71 C76 1.396(6)
C72 C73 1.391(6)
C73 C74 1.398(6)
C74 C75 1.394(6)
C74 C84 1.507(6)
C75 C76 1.386(6)
C77 C78 1.495(7)
C78 C83 1.384(8)
C78 C79 1.390(8)
C79 C80 1.388(8)
C80 C81 1.372(10)
C81 C82 1.390(9)
C82 C83 1.398(7)
C85 C87 1.502(7)
C85 C88 1.514(7)
C85 C86 1.519(6)
O16 C95 1.376(11)
O16 C93 1.433(10)
C93 C94 1.452(12)
C95 C96 1.593(12)
O15 C91 1.312(15)
O15 C89 1.410(15)
C89 C90 1.502(18)
C91 C92 1.550(12)
